data_7037336
loop_
_publ_author_name
'Dauer, David-R'
'Fl\"ugge, Melchior'
'Herbst-Irmer, Regine'
'Stalke, Dietmar'

_publ_section_title
;
 Group 13 metal complexes containing the
 bis-(4-methylbenzoxazol-2-yl)-methanide ligand.
;
_journal_issue 14
_journal_name_full 'Dalton transactions (Cambridge, England : 2003)'
_journal_page_first 6149
_journal_page_last 6158
_journal_paper_doi 10.1039/c5dt03913d
_journal_volume 45
_journal_year 2016
_chemical_formula_moiety 'C17 H14 N2 O2'
_chemical_formula_sum 'C17 H14 N2 O2'
_chemical_formula_weight 278.30
_chemical_name_common (4-Me-NCOC6H3)2CH2
_chemical_name_systematic bis-(4-methylbenzoxazol-2-yl)-methane
_space_group_crystal_system triclinic
_space_group_IT_number 2
_space_group_name_Hall '-P 1'
_space_group_name_H-M_alt 'P -1'
_symmetry_space_group_name_Hall '-P 1'
_symmetry_space_group_name_H-M 'P -1'
_atom_sites_solution_hydrogens geom
_audit_creation_method SHELXL-2013
_audit_update_record
;
2015-10-03 deposited with the CCDC.
2015-11-19 downloaded from the CCDC.
;
_cell_angle_alpha 79.15(2)
_cell_angle_beta 85.84(2)
_cell_angle_gamma 78.19(2)
_cell_formula_units_Z 2
_cell_length_a 4.741(2)
_cell_length_b 11.471(3)
_cell_length_c 13.084(3)
_cell_measurement_reflns_used 5428
_cell_measurement_temperature 100(2)
_cell_measurement_theta_max 26.3255
_cell_measurement_theta_min 3.3745
_cell_volume 683.6(4)
_computing_cell_refinement 'SAINT V7.68A'
_computing_data_collection 'APEX2 v2012.2'
_computing_data_reduction 'SAINT V7.68A'
_computing_molecular_graphics 'XP Version 5.1'
_computing_publication_material 'XP Version 5.1'
_computing_structure_refinement 'SHELXL-2013 (Sheldrick, 2013)'
_computing_structure_solution 'SHELXS-2012 (Sheldrick, 2012)'
_diffrn_ambient_temperature 100(2)
_diffrn_measured_fraction_theta_full 0.998
_diffrn_measured_fraction_theta_max 0.998
_diffrn_measurement_device_type 'Bruker Smart APEX II Quazar'
_diffrn_measurement_method 'omega scans'
_diffrn_radiation_type MoK\a
_diffrn_radiation_wavelength 0.71073
_diffrn_reflns_av_R_equivalents 0.0369
_diffrn_reflns_av_unetI/netI 0.0200
_diffrn_reflns_Laue_measured_fraction_full 0.998
_diffrn_reflns_Laue_measured_fraction_max 0.998
_diffrn_reflns_limit_h_max 5
_diffrn_reflns_limit_h_min -5
_diffrn_reflns_limit_k_max 13
_diffrn_reflns_limit_k_min -13
_diffrn_reflns_limit_l_max 15
_diffrn_reflns_limit_l_min -15
_diffrn_reflns_number 23615
_diffrn_reflns_point_group_measured_fraction_full 0.998
_diffrn_reflns_point_group_measured_fraction_max 0.998
_diffrn_reflns_theta_full 25.242
_diffrn_reflns_theta_max 25.347
_diffrn_reflns_theta_min 1.586
_diffrn_source 'INCOATEC Microsource'
_exptl_absorpt_coefficient_mu 0.090
_exptl_absorpt_correction_T_max 0.9705
_exptl_absorpt_correction_T_min 0.8714
_exptl_absorpt_correction_type multi-scan
_exptl_absorpt_process_details SADABS-2014/4
_exptl_crystal_colour yellow
_exptl_crystal_density_diffrn 1.352
_exptl_crystal_description block
_exptl_crystal_F_000 292
_exptl_crystal_recrystallization_method 'Re-crystallisation from solvent: toluene'
_exptl_crystal_size_max 0.178
_exptl_crystal_size_mid 0.115
_exptl_crystal_size_min 0.046
_refine_diff_density_max 0.170
_refine_diff_density_min -0.162
_refine_diff_density_rms 0.035
_refine_ls_extinction_coef 0.016(3)
_refine_ls_extinction_expression Fc^*^=kFc[1+0.001xFc^2^\l^3^/sin(2\q)]^-1/4^
_refine_ls_extinction_method SHELXL
_refine_ls_goodness_of_fit_ref 1.057
_refine_ls_hydrogen_treatment constr
_refine_ls_matrix_type full
_refine_ls_number_parameters 193
_refine_ls_number_reflns 2495
_refine_ls_number_restraints 0
_refine_ls_restrained_S_all 1.057
_refine_ls_R_factor_all 0.0427
_refine_ls_R_factor_gt 0.0364
_refine_ls_shift/su_max 0.000
_refine_ls_shift/su_mean 0.000
_refine_ls_structure_factor_coef Fsqd
_refine_ls_weighting_details 'w=1/[\s^2^(Fo^2^)+(0.0385P)^2^+0.2479P] where P=(Fo^2^+2Fc^2^)/3'
_refine_ls_weighting_scheme calc
_refine_ls_wR_factor_gt 0.0896
_refine_ls_wR_factor_ref 0.0938
_reflns_Friedel_coverage 0.000
_reflns_number_gt 2135
_reflns_number_total 2495
_reflns_threshold_expression 'I > 2\s(I)'
_cod_data_source_file c5dt03913d2.cif
_cod_data_source_block 1_mbox2CH2
_cod_depositor_comments 'Adding full bibliography for 7037336--7037343.cif.'
_cod_database_code 7037336
_shelx_space_group_comment
;
The symmetry employed for this shelxl refinement is uniquely defined
by the following loop, which should always be used as a source of
symmetry information in preference to the above space-group names.
They are only intended as comments.
;
_shelx_estimated_absorpt_t_min 0.984
_shelx_estimated_absorpt_t_max 0.996
_shelxl_version_number 2013-4

loop_
_space_group_symop_operation_xyz
'x, y, z'
'-x, -y, -z'

loop_
_atom_site_label
_atom_site_type_symbol
_atom_site_fract_x
_atom_site_fract_y
_atom_site_fract_z
_atom_site_U_iso_or_equiv
_atom_site_adp_type
_atom_site_occupancy
_atom_site_site_symmetry_order
_atom_site_calc_flag
_atom_site_refinement_flags_posn
_atom_site_refinement_flags_adp
C1' C -0.1061(3) 0.84083(13) 0.10266(11) 0.0299(3) Uani 1 1 d . .
H1'A H -0.2787 0.8033 0.1114 0.036 Uiso 1 1 calc R U
H1'B H -0.1710 0.9296 0.0841 0.036 Uiso 1 1 calc R U
C1 C 0.0476(3) 0.81106(12) 0.20239(10) 0.0272(3) Uani 1 1 d . .
O1 O -0.0832(2) 0.86989(9) 0.28075(7) 0.0312(3) Uani 1 1 d . .
C2 C 0.0970(3) 0.82293(13) 0.36359(11) 0.0311(3) Uani 1 1 d . .
C3 C 0.0647(3) 0.84933(15) 0.46286(12) 0.0394(4) Uani 1 1 d . .
H3 H -0.0920 0.9070 0.4837 0.047 Uiso 1 1 calc R U
C4 C 0.2800(4) 0.78476(16) 0.53002(12) 0.0428(4) Uani 1 1 d . .
H4 H 0.2725 0.7995 0.5993 0.051 Uiso 1 1 calc R U
C5 C 0.5055(3) 0.69933(15) 0.49857(12) 0.0389(4) Uani 1 1 d . .
H5 H 0.6461 0.6573 0.5476 0.047 Uiso 1 1 calc R U
C6 C 0.5347(3) 0.67254(14) 0.39863(11) 0.0323(3) Uani 1 1 d . .
C7 C 0.3221(3) 0.73947(13) 0.33052(10) 0.0286(3) Uani 1 1 d . .
C15 C 0.7724(3) 0.57719(14) 0.36631(12) 0.0368(4) Uani 1 1 d . .
H15A H 0.8111 0.5965 0.2911 0.055 Uiso 1 1 calc R U
H15B H 0.7144 0.4984 0.3835 0.055 Uiso 1 1 calc R U
H15C H 0.9470 0.5743 0.4032 0.055 Uiso 1 1 calc R U
N1 N 0.2849(2) 0.73515(10) 0.22530(8) 0.0275(3) Uani 1 1 d . .
C8 C 0.0852(3) 0.79619(12) 0.01752(11) 0.0276(3) Uani 1 1 d . .
O2 O 0.0909(2) 0.68000(9) 0.00421(7) 0.0305(3) Uani 1 1 d . .
C9 C 0.2924(3) 0.66413(13) -0.07665(10) 0.0290(3) Uani 1 1 d . .
C10 C 0.3861(3) 0.56195(14) -0.12069(11) 0.0355(4) Uani 1 1 d . .
H10 H 0.3117 0.4900 -0.0991 0.043 Uiso 1 1 calc R U
C11 C 0.5971(3) 0.57272(15) -0.19885(12) 0.0374(4) Uani 1 1 d . .
H11 H 0.6740 0.5050 -0.2314 0.045 Uiso 1 1 calc R U
C12 C 0.7006(3) 0.67983(14) -0.23151(11) 0.0350(4) Uani 1 1 d . .
H12 H 0.8454 0.6822 -0.2856 0.042 Uiso 1 1 calc R U
C13 C 0.6007(3) 0.78292(14) -0.18831(11) 0.0309(3) Uani 1 1 d . .
C14 C 0.3925(3) 0.77094(12) -0.10728(10) 0.0273(3) Uani 1 1 d . .
C16 C 0.7037(3) 0.89936(14) -0.22515(12) 0.0378(4) Uani 1 1 d . .
H16A H 0.8959 0.8826 -0.2585 0.057 Uiso 1 1 calc R U
H16B H 0.7129 0.9389 -0.1656 0.057 Uiso 1 1 calc R U
H16C H 0.5697 0.9527 -0.2754 0.057 Uiso 1 1 calc R U
N2 N 0.2537(2) 0.85441(10) -0.04492(9) 0.0279(3) Uani 1 1 d . .

loop_
_atom_site_aniso_label
_atom_site_aniso_U_11
_atom_site_aniso_U_22
_atom_site_aniso_U_33
_atom_site_aniso_U_23
_atom_site_aniso_U_13
_atom_site_aniso_U_12
C1' 0.0269(7) 0.0275(8) 0.0322(8) -0.0022(6) 0.0011(6) -0.0015(6)
C1 0.0272(7) 0.0240(7) 0.0303(7) -0.0042(5) 0.0059(5) -0.0077(6)
O1 0.0296(5) 0.0300(6) 0.0342(5) -0.0084(4) 0.0049(4) -0.0057(4)
C2 0.0313(7) 0.0331(8) 0.0316(7) -0.0052(6) 0.0022(6) -0.0140(6)
C3 0.0400(9) 0.0448(9) 0.0393(9) -0.0166(7) 0.0108(7) -0.0177(8)
C4 0.0466(9) 0.0581(11) 0.0310(8) -0.0113(7) 0.0030(7) -0.0258(9)
C5 0.0397(9) 0.0487(10) 0.0317(8) -0.0022(7) -0.0020(6) -0.0207(8)
C6 0.0322(8) 0.0347(8) 0.0317(8) 0.0008(6) -0.0007(6) -0.0166(6)
C7 0.0297(7) 0.0298(8) 0.0283(7) -0.0037(6) 0.0032(6) -0.0130(6)
C15 0.0349(8) 0.0348(9) 0.0394(8) 0.0025(6) -0.0054(6) -0.0108(7)
N1 0.0285(6) 0.0265(6) 0.0267(6) -0.0012(5) 0.0013(5) -0.0072(5)
C8 0.0252(7) 0.0246(7) 0.0306(7) -0.0012(5) -0.0051(6) -0.0011(6)
O2 0.0317(5) 0.0274(5) 0.0313(5) -0.0034(4) -0.0012(4) -0.0050(4)
C9 0.0276(7) 0.0307(8) 0.0259(7) -0.0025(6) -0.0045(5) -0.0003(6)
C10 0.0393(8) 0.0301(8) 0.0359(8) -0.0056(6) -0.0099(7) -0.0013(7)
C11 0.0386(8) 0.0374(9) 0.0339(8) -0.0111(6) -0.0080(6) 0.0044(7)
C12 0.0309(8) 0.0422(9) 0.0276(7) -0.0064(6) -0.0036(6) 0.0039(7)
C13 0.0251(7) 0.0361(8) 0.0271(7) -0.0008(6) -0.0056(5) 0.0012(6)
C14 0.0247(7) 0.0276(7) 0.0267(7) -0.0034(5) -0.0049(5) 0.0013(6)
C16 0.0311(8) 0.0415(9) 0.0369(8) -0.0016(7) 0.0028(6) -0.0048(7)
N2 0.0248(6) 0.0272(6) 0.0289(6) -0.0016(5) -0.0008(5) -0.0014(5)

loop_
_atom_type_symbol
_atom_type_description
_atom_type_scat_dispersion_real
_atom_type_scat_dispersion_imag
_atom_type_scat_source
C C 0.0033 0.0016 'International Tables Vol C Tables 4.2.6.8 and 6.1.1.4'
H H 0.0000 0.0000 'International Tables Vol C Tables 4.2.6.8 and 6.1.1.4'
N N 0.0061 0.0033 'International Tables Vol C Tables 4.2.6.8 and 6.1.1.4'
O O 0.0106 0.0060 'International Tables Vol C Tables 4.2.6.8 and 6.1.1.4'

loop_
_geom_angle_atom_site_label_1
_geom_angle_atom_site_label_2
_geom_angle_atom_site_label_3
_geom_angle
C8 C1' C1 110.79(12)
N1 C1 O1 115.82(12)
N1 C1 C1' 128.23(13)
O1 C1 C1' 115.93(12)
C1 O1 C2 103.76(11)
C3 C2 C7 124.20(15)
C3 C2 O1 128.21(14)
C7 C2 O1 107.58(12)
C2 C3 C4 114.72(15)
C5 C4 C3 121.87(15)
C6 C5 C4 122.99(15)
C5 C6 C7 115.10(15)
C5 C6 C15 122.73(14)
C7 C6 C15 122.16(13)
C2 C7 C6 121.10(13)
C2 C7 N1 108.80(13)
C6 C7 N1 130.07(14)
C1 N1 C7 104.04(12)
N2 C8 O2 115.73(12)
N2 C8 C1' 126.95(13)
O2 C8 C1' 117.30(12)
C8 O2 C9 103.66(11)
C10 C9 C14 124.23(14)
C10 C9 O2 128.10(13)
C14 C9 O2 107.67(12)
C9 C10 C11 114.65(14)
C10 C11 C12 122.17(15)
C13 C12 C11 122.76(14)
C12 C13 C14 115.03(14)
C12 C13 C16 123.11(14)
C14 C13 C16 121.86(14)
C9 C14 C13 121.12(13)
C9 C14 N2 108.77(12)
C13 C14 N2 130.10(13)
C8 N2 C14 104.17(12)

loop_
_geom_bond_atom_site_label_1
_geom_bond_atom_site_label_2
_geom_bond_distance
C1' C8 1.484(2)
C1' C1 1.489(2)
C1 N1 1.2896(19)
C1 O1 1.3740(17)
O1 C2 1.3859(18)
C2 C3 1.379(2)
C2 C7 1.383(2)
C3 C4 1.392(2)
C4 C5 1.390(2)
C5 C6 1.390(2)
C6 C7 1.398(2)
C6 C15 1.498(2)
C7 N1 1.4119(18)
C8 N2 1.2924(18)
C8 O2 1.3709(17)
O2 C9 1.3858(17)
C9 C10 1.381(2)
C9 C14 1.383(2)
C10 C11 1.384(2)
C11 C12 1.397(2)
C12 C13 1.388(2)
C13 C14 1.402(2)
C13 C16 1.499(2)
C14 N2 1.4049(18)

loop_
_geom_hbond_atom_site_label_D
_geom_hbond_atom_site_label_H
_geom_hbond_atom_site_label_A
_geom_hbond_distance_DH
_geom_hbond_distance_HA
_geom_hbond_distance_DA
_geom_hbond_angle_DHA
_geom_hbond_site_symmetry_A
C1' H1'A N1 0.99 2.62 3.523(2) 150.9 1_455
C1' H1'B N2 0.99 2.39 3.371(2) 171.1 2_575

loop_
_geom_torsion_atom_site_label_1
_geom_torsion_atom_site_label_2
_geom_torsion_atom_site_label_3
_geom_torsion_atom_site_label_4
_geom_torsion
C8 C1' C1 N1 -15.3(2)
C8 C1' C1 O1 166.26(11)
N1 C1 O1 C2 -0.61(15)
C1' C1 O1 C2 177.99(11)
C1 O1 C2 C3 -178.84(14)
C1 O1 C2 C7 -0.14(13)
C7 C2 C3 C4 0.0(2)
O1 C2 C3 C4 178.54(13)
C2 C3 C4 C5 -1.0(2)
C3 C4 C5 C6 0.5(2)
C4 C5 C6 C7 1.0(2)
C4 C5 C6 C15 -177.73(14)
C3 C2 C7 C6 1.5(2)
O1 C2 C7 C6 -177.30(11)
C3 C2 C7 N1 179.52(13)
O1 C2 C7 N1 0.76(14)
C5 C6 C7 C2 -1.90(19)
C15 C6 C7 C2 176.84(12)
C5 C6 C7 N1 -179.50(13)
C15 C6 C7 N1 -0.8(2)
O1 C1 N1 C7 1.06(15)
C1' C1 N1 C7 -177.33(13)
C2 C7 N1 C1 -1.09(14)
C6 C7 N1 C1 176.74(14)
C1 C1' C8 N2 -90.34(17)
C1 C1' C8 O2 88.09(14)
N2 C8 O2 C9 0.70(15)
C1' C8 O2 C9 -177.91(11)
C8 O2 C9 C10 178.83(14)
C8 O2 C9 C14 -0.53(13)
C14 C9 C10 C11 1.1(2)
O2 C9 C10 C11 -178.18(13)
C9 C10 C11 C12 -1.4(2)
C10 C11 C12 C13 0.1(2)
C11 C12 C13 C14 1.5(2)
C11 C12 C13 C16 -178.00(13)
C10 C9 C14 C13 0.6(2)
O2 C9 C14 C13 179.94(12)
C10 C9 C14 N2 -179.14(13)
O2 C9 C14 N2 0.25(14)
C12 C13 C14 C9 -1.83(19)
C16 C13 C14 C9 177.73(13)
C12 C13 C14 N2 177.79(13)
C16 C13 C14 N2 -2.7(2)
O2 C8 N2 C14 -0.54(15)
C1' C8 N2 C14 177.91(13)
C9 C14 N2 C8 0.16(14)
C13 C14 N2 C8 -179.49(14)
